data_2012091
loop_
_publ_author_name
'Llorca, Jordi'
'Molins, Elies'
'Espinosa, Enrique'
'Mata, Ignasi'
'Miravitlles, Carles'
'Cervantes, Gemma'
'Caubet, Amparo'
'Moreno, Virtudes'

_publ_section_title
;
 Dichloro(<small>D</small>-methionine-<i>N</i>,<i>S</i>)platinum(II) at
 130K
;
_journal_issue 7
_journal_name_full 'Acta Crystallographica Section C'
_journal_page_first 804
_journal_page_last 806
_journal_paper_doi 10.1107/S0108270101006874
_journal_volume 57
_journal_year 2001
_chemical_formula_iupac '[PtCl2 (C5 H11 NO2 S)]'
_chemical_formula_moiety 'C5 H11 Cl2 N O2 Pt S'
_chemical_formula_sum 'C5 H11 Cl2 N O2 Pt S'
_chemical_formula_weight 415.2
_space_group_IT_number 1
_symmetry_cell_setting triclinic
_symmetry_space_group_name_Hall 'P 1'
_symmetry_space_group_name_H-M 'P 1'
_audit_creation_method 'WinGX routine CIF_UPDATE'
_cell_angle_alpha 74.950(10)
_cell_angle_beta 86.040(10)
_cell_angle_gamma 77.870(10)
_cell_formula_units_Z 2
_cell_length_a 7.2650(10)
_cell_length_b 8.3610(10)
_cell_length_c 8.8850(10)
_cell_measurement_reflns_used 25
_cell_measurement_temperature 130(2)
_cell_measurement_theta_max 29
_cell_measurement_theta_min 10
_cell_volume 509.49(11)
_computing_cell_refinement CAD4-PC
_computing_data_collection 'CAD4-PC (Enraf-Nonius, 1992)'
_computing_data_reduction CAD4-PC
_computing_molecular_graphics 'PC-ORTEP (Schmid & Brueggeman, 1995)'
_computing_publication_material 'CIFTAB and SHELXL97 (Sheldrick, 1997)'
_computing_structure_refinement 'SHELXL97 (Sheldrick, 1997)'
_computing_structure_solution 'SHELXS97 (Sheldrick, 1990)'
_diffrn_measured_fraction_theta_full 1.00
_diffrn_measured_fraction_theta_max 1.00
_diffrn_measurement_device 'Enraf-Nonius CAD4'
_diffrn_measurement_method '\w/2\q scan'
_diffrn_radiation_monochromator graphite
_diffrn_radiation_source 'fine-focus sealed tube'
_diffrn_radiation_type MoK\a
_diffrn_radiation_wavelength .71069
_diffrn_reflns_av_R_equivalents .029
_diffrn_reflns_av_sigmaI/netI .025
_diffrn_reflns_limit_h_max 10
_diffrn_reflns_limit_h_min -10
_diffrn_reflns_limit_k_max 11
_diffrn_reflns_limit_k_min -11
_diffrn_reflns_limit_l_max 12
_diffrn_reflns_limit_l_min -12
_diffrn_reflns_number 6153
_diffrn_reflns_theta_full 30.4
_diffrn_reflns_theta_max 30.4
_diffrn_reflns_theta_min 2.4
_diffrn_standards_decay_% 1
_diffrn_standards_interval_time 60
_diffrn_standards_number 3
_exptl_absorpt_coefficient_mu 14.46
_exptl_absorpt_correction_T_max .074
_exptl_absorpt_correction_T_min .038
_exptl_absorpt_correction_type analytical
_exptl_absorpt_process_details 'MolEN (Fair, 1990)'
_exptl_crystal_colour yellow
_exptl_crystal_density_diffrn 2.706
_exptl_crystal_density_method 'not measured'
_exptl_crystal_description prismatic
_exptl_crystal_F_000 384
_exptl_crystal_size_max .62
_exptl_crystal_size_mid .46
_exptl_crystal_size_min .18
_refine_diff_density_max 1.97
_refine_diff_density_min -2.46
_refine_ls_abs_structure_details '(Flack, 1983)'
_refine_ls_abs_structure_Flack -.006(12)
_refine_ls_extinction_coef .0037(6)
_refine_ls_extinction_method SHELXL97
_refine_ls_goodness_of_fit_ref 1.034
_refine_ls_hydrogen_treatment constr
_refine_ls_matrix_type full
_refine_ls_number_parameters 223
_refine_ls_number_reflns 6153
_refine_ls_number_restraints 225
_refine_ls_restrained_S_all 1.020
_refine_ls_R_factor_gt .038
_refine_ls_shift/su_max .004
_refine_ls_structure_factor_coef Fsqd
_refine_ls_weighting_details 'w=1/[\s^2^(Fo^2^)+(0.0765P)^2^+1.2102P] where P=(Fo^2^+2Fc^2^)/3'
_refine_ls_weighting_scheme calc
_refine_ls_wR_factor_ref .097
_reflns_number_gt 5719
_reflns_number_total 6153
_reflns_threshold_expression I>2\s(I)
_cod_data_source_file gg1053.cif
_cod_data_source_block I
_cod_depositor_comments
;
The following automatic conversions were performed:
'_symmetry_cell_setting' value 'Triclinic' changed to 'triclinic'
according to '/home/saulius/struct/CIF-dictionaries/cif_core.dic'
dictionary named 'cif_core.dic' version 2.4.1 from
2010-06-29.

'_geom_bond_publ_flag' value 'Y' changed to 'y' according to
'/home/saulius/struct/CIF-dictionaries/cif_core.dic' dictionary named
'cif_core.dic' version 2.4.1 from 2010-06-29 (12
times).

'_geom_bond_publ_flag' value 'N' changed to 'n' according to
'/home/saulius/struct/CIF-dictionaries/cif_core.dic' dictionary named
'cif_core.dic' version 2.4.1 from 2010-06-29 (12 times).

Automatic conversion script
Id: cif_fix_enum 1527 2010-12-29 10:47:43Z saulius 

The following automatic conversions were performed:

'_symmetry_cell_setting' value 'Triclinic' changed to 'triclinic'
according to /home/saulius/struct/CIF-dictionaries/cif_core.dic
dictionary named 'cif_core.dic' version 2.4.1 from
2010-06-29.

'_geom_bond_publ_flag' value 'Y' changed to 'y'
according to /home/saulius/struct/CIF-dictionaries/cif_core.dic
dictionary named 'cif_core.dic' version 2.4.1 from 2010-06-29 (12
times).

'_geom_bond_publ_flag' value 'N' changed to 'n' according to
/home/saulius/struct/CIF-dictionaries/cif_core.dic dictionary named
'cif_core.dic' version 2.4.1 from 2010-06-29 (12
times).

'_geom_angle_publ_flag' value 'N' changed to 'n' according
to /home/saulius/struct/CIF-dictionaries/cif_core.dic dictionary
named 'cif_core.dic' version 2.4.1 from 2010-06-29 (36
times).

'_geom_torsion_publ_flag' value 'N' changed to 'n' according
to /home/saulius/struct/CIF-dictionaries/cif_core.dic dictionary
named 'cif_core.dic' version 2.4.1 from 2010-06-29 (25
times).

'_geom_torsion_publ_flag' value 'Y' changed to 'y' according
to /home/saulius/struct/CIF-dictionaries/cif_core.dic dictionary
named 'cif_core.dic' version 2.4.1 from 2010-06-29 (6 times).

Automatic conversion script
Id: cif_fix_values 1715 2011-07-08 13:25:40Z adriana 
;
_cod_original_sg_symbol_H-M P1
_cod_database_code 2012091
_cod_database_fobs_code 2012091

loop_
_symmetry_equiv_pos_as_xyz
'x, y, z'

loop_
_atom_site_label
_atom_site_fract_x
_atom_site_fract_y
_atom_site_fract_z
_atom_site_U_iso_or_equiv
_atom_site_adp_type
_atom_site_calc_flag
_atom_site_refinement_flags
_atom_site_occupancy
_atom_site_disorder_assembly
_atom_site_disorder_group
_atom_site_type_symbol
Pt1A .80445(3) .89670(3) 1.03506(3) .01283(11) Uani d U 1 . . Pt
Cl1A .9097(6) .6715(4) 1.2438(4) .0255(7) Uani d U 1 . . Cl
Cl2A .7431(5) 1.0805(4) 1.1977(4) .0175(6) Uani d U 1 . . Cl
S5A .8725(5) .7104(4) .8889(5) .0154(6) Uani d U 1 . . S
O2A .5464(16) 1.4001(12) .6757(12) .027(2) Uani d U 1 . . O
O1A .5757(13) 1.2986(9) .4646(8) .0281(16) Uani d U 1 . . O
H1A .5342 1.3976 .4205 .030(6) Uiso calc R 1 . . H
N2A .7143(14) 1.1095(12) .8625(12) .0145(16) Uani d U 1 . . N
H21A .6159 1.1714 .9024 .030(6) Uiso calc R 1 . . H
H22A .8070 1.1687 .8454 .030(6) Uiso calc R 1 . . H
C1A .5896(15) 1.2844(12) .6130(12) .0189(18) Uani d U 1 . . C
C2A .6561(13) 1.1044(10) .7071(9) .0153(13) Uani d U 1 . . C
H2A .5467 1.0501 .7242 .030(6) Uiso calc R 1 . . H
C3A .8080(12) .9970(10) .6292(9) .0172(13) Uani d U 1 . . C
H31A .9303 1.0152 .6500 .030(6) Uiso calc R 1 . . H
H32A .7904 1.0322 .5173 .030(6) Uiso calc R 1 . . H
C4A .8043(17) .8081(12) .6871(12) .0220(19) Uani d U 1 . . C
H41A .8878 .7483 .6208 .030(6) Uiso calc R 1 . . H
H42A .6780 .7930 .6747 .030(6) Uiso calc R 1 . . H
C6A .7032(19) .5755(14) .9425(18) .023(2) Uani d U 1 . . C
H61A .7097 .5237 1.0524 .030(6) Uiso calc R 1 . . H
H62A .7304 .4895 .8861 .030(6) Uiso calc R 1 . . H
H63A .5790 .6415 .9176 .030(6) Uiso calc R 1 . . H
Pt1B .19492(3) .10408(2) -.03850(2) .01254(11) Uani d U 1 . . Pt
Cl1B .0777(5) .3136(4) -.2560(4) .0235(7) Uani d U 1 . . Cl
Cl2B .2653(5) -.0959(4) -.1819(4) .0169(6) Uani d U 1 . . Cl
S5B .1178(5) .3011(4) .1021(5) .0156(6) Uani d U 1 . . S
O2B .4242(15) -.3851(11) .3316(12) .0237(17) Uani d U 1 . . O
O1B .3341(15) -.2998(10) .5487(10) .0342(17) Uani d U 1 . . O
H1B .4118 -.3829 .5912 .030(6) Uiso calc R 1 . . H
N2B .3109(16) -.0910(13) .1415(13) .0206(19) Uani d U 1 . . N
H21B .2973 -.1870 .1193 .030(6) Uiso calc R 1 . . H
H22B .4353 -.0925 .1384 .030(6) Uiso calc R 1 . . H
C1B .3476(15) -.2789(12) .3964(12) .0187(18) Uani d U 1 . . C
C2B .2477(13) -.1027(9) .3045(9) .0143(12) Uani d U 1 . . C
H2B .1119 -.0998 .3101 .030(6) Uiso calc R 1 . . H
C3B .2827(13) .0447(10) .3631(10) .0182(14) Uani d U 1 . . C
H31B .4051 .0685 .3256 .030(6) Uiso calc R 1 . . H
H32B .2847 .0122 .4761 .030(6) Uiso calc R 1 . . H
C4B .1322(13) .2051(12) .3094(12) .0164(16) Uani d U 1 . . C
H41B .1545 .2886 .3604 .030(6) Uiso calc R 1 . . H
H42B .0106 .1786 .3459 .030(6) Uiso calc R 1 . . H
C6B .312(2) .4113(16) .0672(15) .021(2) Uani d U 1 . . C
H61B .3169 .4692 -.0411 .030(6) Uiso calc R 1 . . H
H62B .4280 .3314 .0948 .030(6) Uiso calc R 1 . . H
H63B .2947 .4918 .1293 .030(6) Uiso calc R 1 . . H

loop_
_atom_site_aniso_label
_atom_site_aniso_U_11
_atom_site_aniso_U_22
_atom_site_aniso_U_33
_atom_site_aniso_U_12
_atom_site_aniso_U_13
_atom_site_aniso_U_23
Pt1A .0139(2) .01216(19) .0111(2) -.00232(15) -.00158(18) -.00051(17)
Cl1A .0362(16) .0181(12) .0184(13) -.0027(10) -.0080(11) .0019(9)
Cl2A .0198(12) .0223(12) .0094(10) .0002(9) -.0018(9) -.0056(9)
S5A .0161(13) .0121(12) .0179(13) -.0023(10) -.0012(11) -.0040(10)
O2A .043(5) .018(3) .019(4) .000(3) -.010(3) -.005(3)
O1A .046(4) .018(3) .015(3) .006(3) -.011(3) .000(2)
N2A .017(3) .015(2) .011(2) -.0024(19) -.0013(19) -.0024(18)
C1A .025(4) .014(3) .015(3) -.003(3) -.005(3) .001(3)
C2A .018(3) .014(3) .013(3) -.004(2) -.003(3) -.001(2)
C3A .018(3) .019(3) .012(3) -.003(3) .003(3) -.002(2)
C4A .034(5) .019(3) .012(3) .001(3) -.004(3) -.005(3)
C6A .021(5) .016(4) .034(6) -.007(4) -.005(4) -.004(4)
Pt1B .0141(2) .01189(18) .0105(2) -.00191(15) -.00054(17) -.00116(16)
Cl1B .0317(15) .0188(12) .0157(12) -.0033(10) -.0051(10) .0028(9)
Cl2B .0186(12) .0190(11) .0133(11) -.0043(9) .0000(9) -.0041(9)
S5B .0169(14) .0117(12) .0165(13) -.0007(10) .0001(11) -.0024(10)
O2B .031(3) .018(3) .016(3) .003(2) -.002(3) .001(2)
O1B .054(4) .022(3) .021(3) .002(3) -.005(3) -.003(2)
N2B .026(4) .018(3) .014(3) .003(3) -.004(3) -.003(2)
C1B .022(4) .018(3) .016(3) -.003(3) -.005(3) -.001(3)
C2B .018(3) .013(3) .010(3) -.003(2) -.002(3) .001(2)
C3B .023(3) .014(3) .019(3) -.005(3) -.003(3) -.004(2)
C4B .016(4) .015(3) .016(3) -.003(3) .003(3) -.002(3)
C6B .026(5) .018(4) .019(5) -.006(3) .002(4) -.004(3)

loop_
_atom_type_symbol
_atom_type_description
_atom_type_scat_dispersion_real
_atom_type_scat_dispersion_imag
_atom_type_scat_source
Pt Pt -1.7033 8.3905 'International Tables Vol C Tables 4.2.6.8 and 6.1.1.4'
Cl Cl .1484 .1585 'International Tables Vol C Tables 4.2.6.8 and 6.1.1.4'
S S .1246 .1234 'International Tables Vol C Tables 4.2.6.8 and 6.1.1.4'
O O .0106 .006 'International Tables Vol C Tables 4.2.6.8 and 6.1.1.4'
N N .0061 .0033 'International Tables Vol C Tables 4.2.6.8 and 6.1.1.4'
C C .0033 .0016 'International Tables Vol C Tables 4.2.6.8 and 6.1.1.4'
H H 0 0 'International Tables Vol C Tables 4.2.6.8 and 6.1.1.4'

loop_
_geom_angle_atom_site_label_1
_geom_angle_atom_site_label_2
_geom_angle_atom_site_label_3
_geom_angle
_geom_angle_publ_flag
N2A Pt1A S5A 98.5(3) n
N2A Pt1A Cl1A 174.9(3) n
S5A Pt1A Cl1A 86.27(14) n
N2A Pt1A Cl2A 84.3(3) n
S5A Pt1A Cl2A 177.00(15) n
Cl1A Pt1A Cl2A 90.84(13) n
C6A S5A C4A 98.7(6) n
C6A S5A Pt1A 106.3(5) n
C4A S5A Pt1A 111.5(3) n
C2A N2A Pt1A 123.0(6) n
O2A C1A O1A 124.9(10) n
O2A C1A C2A 121.2(10) n
O1A C1A C2A 113.8(8) n
N2A C2A C1A 108.3(7) n
N2A C2A C3A 111.9(8) n
C1A C2A C3A 115.3(7) n
C2A C3A C4A 112.1(7) n
C3A C4A S5A 115.6(7) n
N2B Pt1B S5B 96.3(3) n
N2B Pt1B Cl2B 84.2(3) n
S5B Pt1B Cl2B 178.55(15) n
N2B Pt1B Cl1B 175.4(3) n
S5B Pt1B Cl1B 87.91(13) n
Cl2B Pt1B Cl1B 91.60(13) n
C4B S5B C6B 102.3(5) n
C4B S5B Pt1B 111.6(4) n
C6B S5B Pt1B 104.3(4) n
C2B N2B Pt1B 122.2(7) n
O2B C1B O1B 125.1(10) n
O2B C1B C2B 121.6(9) n
O1B C1B C2B 113.3(8) n
N2B C2B C3B 112.3(7) n
N2B C2B C1B 105.1(7) n
C3B C2B C1B 115.0(7) n
C2B C3B C4B 112.5(7) n
C3B C4B S5B 117.0(7) n

loop_
_geom_bond_atom_site_label_1
_geom_bond_atom_site_label_2
_geom_bond_site_symmetry_2
_geom_bond_distance
_geom_bond_publ_flag
Pt1A Cl1A . 2.312(3) y
Pt1A Cl2A . 2.329(3) y
Pt1A S5A . 2.234(4) y
Pt1A N2A . 2.044(10) y
S5A C6A . 1.799(13) n
S5A C4A . 1.822(11) n
C1A O1A . 1.302(12) y
C1A O2A . 1.214(13) y
N2A C2A . 1.485(13) n
C1A C2A . 1.514(12) n
C2A C3A . 1.518(12) n
C3A C4A . 1.534(13) n
Pt1B Cl1B . 2.317(3) y
Pt1B Cl2B . 2.310(3) y
Pt1B S5B . 2.274(4) y
Pt1B N2B . 2.045(10) y
S5B C4B . 1.809(11) n
S5B C6B . 1.810(14) n
O2B C1B . 1.202(14) y
O1B C1B . 1.318(13) y
N2B C2B . 1.473(13) n
C1B C2B . 1.541(12) n
C2B C3B . 1.529(11) n
C3B C4B . 1.531(12) n

loop_
_geom_hbond_atom_site_label_D
_geom_hbond_atom_site_label_H
_geom_hbond_atom_site_label_A
_geom_hbond_site_symmetry_A
_geom_hbond_distance_DH
_geom_hbond_distance_HA
_geom_hbond_distance_DA
_geom_hbond_angle_DHA
O1A H1A O2B 1_575 .82 1.82 2.633(10) 175
O1B H1B O2A 1_535 .82 1.86 2.663(12) 166
N2A H22A Cl1B 1_666 .90 2.52 3.401(10) 168

loop_
_geom_torsion_atom_site_label_1
_geom_torsion_atom_site_label_2
_geom_torsion_atom_site_label_3
_geom_torsion_atom_site_label_4
_geom_torsion
_geom_torsion_publ_flag
N2A Pt1A S5A C6A -111.9(6) n
Cl1A Pt1A S5A C6A 69.6(5) n
N2A Pt1A S5A C4A -5.4(5) n
S5A Pt1A N2A C2A 18.2(8) n
Cl2A Pt1A N2A C2A -162.7(8) y
Pt1A N2A C2A C3A -54.5(10) y
O2A C1A C2A N2A -18.0(15) n
O1A C1A C2A N2A 165.2(9) n
O2A C1A C2A C3A -144.2(11) n
O1A C1A C2A C3A 38.9(12) n
N2A C2A C3A C4A 82.2(10) n
C1A C2A C3A C4A -153.4(8) y
C2A C3A C4A S5A -68.3(10) n
C6A S5A C4A C3A 140.7(8) n
Pt1A S5A C4A C3A 29.2(9) n
N2B Pt1B S5B C4B -13.7(5) n
Cl1B Pt1B S5B C4B 168.1(4) n
N2B Pt1B S5B C6B 96.1(6) n
Cl1B Pt1B S5B C6B -82.2(5) n
S5B Pt1B N2B C2B 29.7(9) n
Cl2B Pt1B N2B C2B -149.0(9) y
Pt1B N2B C2B C3B -62.9(11) y
O2B C1B C2B N2B -13.4(13) n
O1B C1B C2B N2B 168.5(9) n
O2B C1B C2B C3B -137.4(11) n
O1B C1B C2B C3B 44.5(12) n
N2B C2B C3B C4B 80.1(10) n
C1B C2B C3B C4B -159.8(8) y
C2B C3B C4B S5B -64.5(9) n
C6B S5B C4B C3B -78.4(8) n
Pt1B S5B C4B C3B 32.7(8) n
